data_1009034
loop_
_publ_author_name
'Bertaut, F'
'Blum, P'

_publ_section_title
;
Structure d'une nouvelle variete de ferrite de sodium (Fe Na O2)
;
_journal_coden_ASTM COREAF
_journal_name_full
;
Comptes Rendus Hebdomadaires des Seances de l'Academie des Sciences
(1884 - 1965)
;
_journal_page_first 429
_journal_page_last 431
_journal_volume 239
_journal_year 1954
_chemical_formula_structural 'Na Fe O2'
_chemical_formula_sum 'Fe Na O2'
_chemical_name_systematic 'Sodium iron(III) oxide - $-beta'
_space_group_IT_number 33
_symmetry_cell_setting orthorhombic
_symmetry_Int_Tables_number 33
_symmetry_space_group_name_Hall 'P 2c -2n'
_symmetry_space_group_name_H-M 'P n a 21'
_cell_angle_alpha 90
_cell_angle_beta 90
_cell_angle_gamma 90
_cell_formula_units_Z 4
_cell_length_a 5.672
_cell_length_b 7.136
_cell_length_c 5.377
_cell_volume 217.6
_exptl_crystal_density_meas 3.38
_cod_database_code 1009034

loop_
_symmetry_equiv_pos_as_xyz
x,y,z
-x,-y,1/2+z
1/2-x,1/2+y,1/2+z
1/2+x,1/2-y,z

loop_
_atom_site_label
_atom_site_type_symbol
_atom_site_symmetry_multiplicity
_atom_site_Wyckoff_symbol
_atom_site_fract_x
_atom_site_fract_y
_atom_site_fract_z
_atom_site_occupancy
_atom_site_attached_hydrogens
_atom_site_calc_flag
Fe1 Fe3+ 4 a 0.075 0.128 0. 1. 0 d
Na1 Na1+ 4 a 0.4 0.135 0.5 1. 0 d
O1 O2- 4 a 0.05 0.1 0.33 1. 0 d
O2 O2- 4 a 0.38 0.125 -0.1 1. 0 d

loop_
_atom_type_symbol
_atom_type_oxidation_number
Fe3+ 3.000
Na1+ 1.000
O2- -2.000
